data_7034600
loop_
_publ_author_name
'Pitarch-Jarque, Javier'
'Belda, Raquel'
'Garc\'ia-Espa\~na, Laura'
'Llinares, Jos\'e M'
'Pan, FangFang'
'Rissanen, Kari'
'Navarro, Pilar'
'Garc\'ia-Espa\~na, Enrique'

_publ_section_title
;
 From isolated 1H-pyrazole cryptand anion receptors to hybrid
 inorganic-organic 1D helical polymeric anion receptors.
;
_journal_issue 17
_journal_name_full 'Dalton transactions (Cambridge, England : 2003)'
_journal_page_first 7761
_journal_page_last 7764
_journal_paper_doi 10.1039/c5dt00763a
_journal_volume 44
_journal_year 2015
_chemical_formula_moiety 'C27 H54 N14, 6(Cl), 8(H2 O)'
_chemical_formula_sum 'C27 H70 Cl6 N14 O8'
_chemical_formula_weight 931.67
_chemical_name_systematic 'compound 3'
_chemical_properties_physical Hygroscopic
_space_group_crystal_system monoclinic
_space_group_IT_number 14
_space_group_name_Hall '-P 2ybc'
_space_group_name_H-M_alt 'P 1 21/c 1'
_symmetry_space_group_name_Hall '-P 2ybc'
_symmetry_space_group_name_H-M 'P 1 21/c 1'
_atom_sites_solution_hydrogens mixed
_audit_update_record
;
2014-10-23 deposited with the CCDC.
2015-03-25 downloaded from the CCDC.
;
_cell_angle_alpha 90
_cell_angle_beta 121.047(2)
_cell_angle_gamma 90
_cell_formula_units_Z 4
_cell_length_a 14.1190(8)
_cell_length_b 15.1510(5)
_cell_length_c 24.8700(11)
_cell_measurement_reflns_used 7358
_cell_measurement_temperature 293(2)
_cell_measurement_theta_max 25.028
_cell_measurement_theta_min 0.998
_cell_volume 4558.0(4)
_computing_cell_refinement 'HKL Scalepack (Otwinowski & Minor 1997)'
_computing_data_collection 'Collect (Bruker AXS BV, 1997-2004)'
_computing_data_reduction 'HKL Denzo and Scalepack (Otwinowski & Minor 1997)'
_computing_molecular_graphics 'Olex2 (Dolomanov et al., 2009)'
_computing_publication_material 'Olex2 (Dolomanov et al., 2009)'
_computing_structure_refinement 'ShelXL (Sheldrick, 2008)'
_computing_structure_solution 'SUPERFLIP, J. Appl. Cryst. (2007) 40, 786-790'
_diffrn_ambient_temperature 293(2)
_diffrn_detector_area_resol_mean 9
_diffrn_measured_fraction_theta_full 0.982
_diffrn_measured_fraction_theta_max 0.982
_diffrn_measurement_device '95mm CCD camera on \k-goniostat'
_diffrn_measurement_device_type KappaCCD
_diffrn_measurement_method CCD
_diffrn_radiation_monochromator 'horizonally mounted graphite crystal'
_diffrn_radiation_type MoK\a
_diffrn_radiation_wavelength 0.71073
_diffrn_reflns_av_R_equivalents 0.0579
_diffrn_reflns_av_unetI/netI 0.0798
_diffrn_reflns_Laue_measured_fraction_full 0.960
_diffrn_reflns_Laue_measured_fraction_max 0.982
_diffrn_reflns_limit_h_max 16
_diffrn_reflns_limit_h_min -16
_diffrn_reflns_limit_k_max 17
_diffrn_reflns_limit_k_min -17
_diffrn_reflns_limit_l_max 29
_diffrn_reflns_limit_l_min -29
_diffrn_reflns_number 14111
_diffrn_reflns_point_group_measured_fraction_full 0.960
_diffrn_reflns_point_group_measured_fraction_max 0.982
_diffrn_reflns_theta_full 25.000
_diffrn_reflns_theta_max 24.798
_diffrn_reflns_theta_min 1.912
_exptl_absorpt_coefficient_mu 0.435
_exptl_absorpt_correction_type none
_exptl_crystal_colour colorless
_exptl_crystal_density_diffrn 1.358
_exptl_crystal_description block
_exptl_crystal_F_000 1984
_exptl_crystal_recrystallization_method 'Re-crystallisation from solvent: H2O'
_exptl_crystal_size_max 0.3
_exptl_crystal_size_mid 0.2
_exptl_crystal_size_min 0.2
_refine_diff_density_max 0.644
_refine_diff_density_min -0.296
_refine_diff_density_rms 0.064
_refine_ls_extinction_method none
_refine_ls_goodness_of_fit_ref 1.030
_refine_ls_hydrogen_treatment mixed
_refine_ls_matrix_type full
_refine_ls_number_parameters 530
_refine_ls_number_reflns 7709
_refine_ls_number_restraints 38
_refine_ls_restrained_S_all 1.039
_refine_ls_R_factor_all 0.1266
_refine_ls_R_factor_gt 0.0626
_refine_ls_shift/su_max 0.000
_refine_ls_shift/su_mean 0.000
_refine_ls_structure_factor_coef Fsqd
_refine_ls_weighting_details 'w=1/[\s^2^(Fo^2^)+(0.0671P)^2^+4.7280P] where P=(Fo^2^+2Fc^2^)/3'
_refine_ls_weighting_scheme calc
_refine_ls_wR_factor_gt 0.1369
_refine_ls_wR_factor_ref 0.1712
_reflns_Friedel_coverage 0.000
_reflns_number_gt 4445
_reflns_number_total 7709
_reflns_threshold_expression 'I > 2\s(I)'
_cod_data_source_file c5dt00763a2.cif
_cod_data_source_block COMPOUND3
_cod_depositor_comments 'Adding full bibliography for 7034599--7034600.cif.'
_cod_database_code 7034600
_shelx_space_group_comment
;
The symmetry employed for this shelxl refinement is uniquely defined
by the following loop, which should always be used as a source of
symmetry information in preference to the above space-group names.
They are only intended as comments.
;
_olex2_refinement_description
;
1. Fixed Uiso
 At 1.2 times of:
  All C(H) groups, All C(H,H) groups, All N(H) groups, All N(H,H) groups, All
  O(H,H) groups, All O(H,H,H,H) groups
2. Restrained distances
 H8C-O8
 0.82 with sigma of 0.02
 H8D-O8
 0.83 with sigma of 0.02
 H3C-O3
 0.82 with sigma of 0.02
 H3D-O3
 0.82 with sigma of 0.02
 H9C-O9
 0.82 with sigma of 0.02
 H9D-O9
 0.82 with sigma of 0.02
 H6A-O6
 0.82 with sigma of 0.02
 H6B-O6
 0.82 with sigma of 0.02
 H4A-O4
 0.82 with sigma of 0.02
 H4B-O4
 0.82 with sigma of 0.02
 H5C-O5
 0.82 with sigma of 0.02
 H5D-O5
 0.82 with sigma of 0.02
 H7E-O7
 0.82 with sigma of 0.02
 H7F-O7
 0.82 with sigma of 0.02
 H26A-H10C
 2.1 with sigma of 0.02
 O5-H5C
 0.82 with sigma of 0.02
 O5-H5D
 0.82 with sigma of 0.02
 HW2B-OW2
 0.82 with sigma of 0.02
 HW2A-OW2
 0.82 with sigma of 0.02
 HW1A-OW1
 0.82 with sigma of 0.02
 HW1B-OW1
 0.82 with sigma of 0.02
3. Rigid bond restraints
 C12, C13, C14, C15
 with sigma for 1-2 distances of 0.01 and sigma for 1-3 distances of 0.01
4. Uiso/Uaniso restraints and constraints
N7 \\sim C13 \\sim C12: within 1.7A with sigma of 0.005 and sigma for terminal
atoms of 0.03
5. Others
 Fixed Sof: O9(0.7) H9C(0.7) H9D(0.7) O8(0.3) H8C(0.3) H8D(0.3)
6.a Rotating group with stretchable bonds:
 O7(H7E,H7F), OW1(HW1A,HW1B), OW2(HW2A,HW2B), O4(H4A,H4B), O5(H5C,H5D), O6(H6A,
 H6B), O9(H9C,H9D), O8(H8C,H8D), O3(H3C,H3D)
6.b Secondary CH2 refined with riding coordinates:
 N2(H2A,H2B), N7(H7A,H7B), N11(H11A,H11B), N10(H10A,H10B), N5(H5A,H5B),
 N14(H14A,H14B), C8(H8A,H8B), C19(H19A,H19B), C1(H1A,H1B), C3(H3A,H3B),
 C18(H18A,H18B), C2(H2C,H2D), C16(H16A,H16B), C27(H27A,H27B), C17(H17A,H17B),
 C26(H26A,H26B), C20(H20A,H20B), C9(H9A,H9B), C25(H25A,H25B), C7(H7C,H7D),
 C11(H11C,H11D), C21(H21A,H21B), C12(H12A,H12B)
6.c Secondary CH2 refined with riding coordinates and stretchable bonds:
 C10(H10C,H10D)
6.d Aromatic/amide H refined with riding coordinates:
 N13(H13), C5(H5), C23(H23), C14(H14)
;

loop_
_space_group_symop_operation_xyz
'x, y, z'
'-x, y+1/2, -z+1/2'
'-x, -y, -z'
'x, -y-1/2, z-1/2'

loop_
_atom_site_label
_atom_site_type_symbol
_atom_site_fract_x
_atom_site_fract_y
_atom_site_fract_z
_atom_site_U_iso_or_equiv
_atom_site_adp_type
_atom_site_occupancy
_atom_site_site_symmetry_order
_atom_site_calc_flag
_atom_site_refinement_flags_posn
_atom_site_refinement_flags_adp
_atom_site_refinement_flags_occupancy
_atom_site_disorder_assembly
_atom_site_disorder_group
Cl1 Cl 0.49394(10) 0.23633(8) 0.16479(6) 0.0480(3) Uani 1 1 d . . . . .
Cl2 Cl 0.29646(12) 0.20159(8) 0.97719(7) 0.0606(4) Uani 1 1 d . . . . .
Cl3 Cl 0.35639(12) 0.46384(9) 0.20148(7) 0.0629(4) Uani 1 1 d . . . . .
Cl4 Cl 0.80875(12) 0.46086(8) 0.28084(6) 0.0595(4) Uani 1 1 d . . . . .
Cl5 Cl 0.99611(15) 0.46510(9) 0.89764(7) 0.0759(5) Uani 1 1 d . . . . .
Cl6 Cl 0.13765(13) 0.83365(11) 0.96423(7) 0.0767(5) Uani 1 1 d . . . . .
N2 N 0.3809(3) 0.2256(2) 0.24759(16) 0.0375(9) Uani 1 1 d . . . . .
H2A H 0.3980 0.2481 0.2170 0.045 Uiso 1 1 calc R . . . .
H2B H 0.3970 0.1629 0.2525 0.045 Uiso 1 1 calc R . . . .
N1 N 0.2006(3) 0.2157(2) 0.11099(16) 0.0344(8) Uani 1 1 d . . . . .
N7 N 0.7866(3) 0.3877(2) 0.15729(17) 0.0405(9) Uani 1 1 d . . . . .
H7A H 0.7807 0.4082 0.1924 0.049 Uiso 1 1 calc R . . . .
H7B H 0.7555 0.3288 0.1465 0.049 Uiso 1 1 calc R . . . .
N6 N 0.9464(3) 0.2474(2) 0.24458(16) 0.0371(9) Uani 1 1 d . . . . .
N11 N 0.3209(3) 0.0717(2) 0.08259(17) 0.0375(9) Uani 1 1 d . . . . .
H11A H 0.3670 0.1104 0.1176 0.045 Uiso 1 1 calc R . . . .
H11B H 0.3135 0.0973 0.0449 0.045 Uiso 1 1 calc R . . . .
N10 N 0.2940(3) 0.3703(2) 0.07401(17) 0.0393(9) Uani 1 1 d . . . . .
H10A H 0.3389 0.3174 0.0842 0.047 Uiso 1 1 calc R . . . .
H10B H 0.3155 0.4012 0.1128 0.047 Uiso 1 1 calc R . . . .
C6 C 0.7506(4) 0.2528(3) 0.3749(2) 0.0392(11) Uani 1 1 d . . . . .
N3 N 0.6132(3) 0.1801(2) 0.37602(18) 0.0465(10) Uani 1 1 d . . . . .
C4 C 0.5713(4) 0.2501(3) 0.3383(2) 0.0379(11) Uani 1 1 d . . . . .
N5 N 0.8814(3) 0.2701(2) 0.33883(16) 0.0384(9) Uani 1 1 d . . . . .
H5A H 0.8422 0.2207 0.3116 0.046 Uiso 1 1 calc R . . . .
H5B H 0.8488 0.3239 0.3153 0.046 Uiso 1 1 calc R . . . .
N4 N 0.7225(4) 0.1829(3) 0.39706(19) 0.0476(10) Uani 1 1 d . . . . .
N14 N 0.8104(3) 0.0793(2) 0.17628(17) 0.0394(9) Uani 1 1 d . . . . .
H14A H 0.7715 0.1348 0.1697 0.047 Uiso 1 1 calc R . . . .
H14B H 0.8097 0.0483 0.2102 0.047 Uiso 1 1 calc R . . . .
C24 C 0.6403(4) -0.0008(3) 0.1045(2) 0.0410(11) Uani 1 1 d . . . . .
N9 N 0.4760(3) 0.5269(3) 0.0918(2) 0.0477(10) Uani 1 1 d . . . . .
N13 N 0.5885(4) -0.0711(3) 0.0685(2) 0.0578(12) Uani 1 1 d . . . . .
H13 H 0.6175 -0.1048 0.0530 0.069 Uiso 1 1 calc R . . . .
O7 O 0.5907(3) 0.5464(2) 0.26182(18) 0.0661(11) Uani 1 1 d D . . . .
H7E H 0.6273(7) 0.5236(5) 0.2472(3) 0.079 Uiso 1 1 d DGR . . . .
H7F H 0.5334(10) 0.5253(4) 0.2495(3) 0.079 Uiso 1 1 d DGR . . . .
C8 C 0.9991(4) 0.2662(3) 0.3568(2) 0.0426(11) Uani 1 1 d . . . . .
H8A H 1.0259 0.2062 0.3687 0.051 Uiso 1 1 calc R . . . .
H8B H 1.0425 0.3038 0.3930 0.051 Uiso 1 1 calc R . . . .
C22 C 0.4757(4) -0.0190(3) 0.0914(2) 0.0391(11) Uani 1 1 d . . . . .
C19 C 0.1489(4) 0.1492(3) 0.0603(2) 0.0413(11) Uani 1 1 d . . . . .
H19A H 0.1435 0.1735 0.0228 0.050 Uiso 1 1 calc R . . . .
H19B H 0.0744 0.1379 0.0511 0.050 Uiso 1 1 calc R . . . .
C1 C 0.1878(4) 0.1891(3) 0.16364(19) 0.0361(10) Uani 1 1 d . . . . .
H1A H 0.2038 0.1266 0.1714 0.043 Uiso 1 1 calc R . . . .
H1B H 0.1114 0.1979 0.1518 0.043 Uiso 1 1 calc R . . . .
C3 C 0.4523(4) 0.2708(3) 0.3089(2) 0.0467(12) Uani 1 1 d . . . . .
H3A H 0.4423 0.3340 0.3025 0.056 Uiso 1 1 calc R . . . .
H3B H 0.4281 0.2539 0.3375 0.056 Uiso 1 1 calc R . . . .
C18 C 0.1460(4) 0.3018(3) 0.0864(2) 0.0465(12) Uani 1 1 d . . . . .
H18A H 0.1660 0.3411 0.1215 0.056 Uiso 1 1 calc R . . . .
H18B H 0.0666 0.2934 0.0645 0.056 Uiso 1 1 calc R . . . .
C15 C 0.4315(4) 0.4515(3) 0.0591(2) 0.0414(11) Uani 1 1 d . U . . .
N12 N 0.4874(3) -0.0839(3) 0.0591(2) 0.0573(12) Uani 1 1 d . . . . .
C13 C 0.6058(4) 0.4608(3) 0.0892(2) 0.0485(11) Uani 1 1 d . U . . .
C2 C 0.2616(4) 0.2392(3) 0.2239(2) 0.0442(11) Uani 1 1 d . . . . .
H2C H 0.2449 0.3017 0.2166 0.053 Uiso 1 1 calc R . . . .
H2D H 0.2457 0.2202 0.2556 0.053 Uiso 1 1 calc R . . . .
C10 C 0.9536(4) 0.2919(3) 0.1940(2) 0.0461(12) Uani 1 1 d . . . . .
H10C H 0.9190(10) 0.2578(9) 0.1592(10) 0.055 Uiso 1 1 calc DGR . . . .
H10D H 1.026(2) 0.2950(3) 0.2056(4) 0.055 Uiso 1 1 calc GR . . . .
C16 C 0.3139(4) 0.4280(3) 0.0323(2) 0.0435(11) Uani 1 1 d . . . . .
H16A H 0.2876 0.3980 -0.0074 0.052 Uiso 1 1 calc R . . . .
H16B H 0.2712 0.4817 0.0239 0.052 Uiso 1 1 calc R . . . .
C27 C 0.9872(4) 0.1559(3) 0.2518(2) 0.0452(12) Uani 1 1 d . . . . .
H27A H 0.9835 0.1285 0.2860 0.054 Uiso 1 1 calc R . . . .
H27B H 1.0645 0.1578 0.2641 0.054 Uiso 1 1 calc R . . . .
C17 C 0.1755(4) 0.3454(3) 0.0426(2) 0.0478(12) Uani 1 1 d . . . . .
H17A H 0.1581 0.3054 0.0082 0.057 Uiso 1 1 calc R . . . .
H17B H 0.1306 0.3979 0.0250 0.057 Uiso 1 1 calc R . . . .
C5 C 0.6548(4) 0.2965(3) 0.3360(2) 0.0416(11) Uani 1 1 d . . . . .
H5 H 0.6466 0.3469 0.3126 0.050 Uiso 1 1 calc R . . . .
C26 C 0.9264(4) 0.0976(3) 0.1946(2) 0.0447(12) Uani 1 1 d . . . . .
H26A H 0.9269 0.1258 0.1597 0.054 Uiso 1 1 calc DR . . . .
H26B H 0.9657 0.0421 0.2028 0.054 Uiso 1 1 calc R . . . .
N8 N 0.5837(3) 0.5338(3) 0.1109(2) 0.0534(11) Uani 1 1 d . . . . .
C20 C 0.2102(4) 0.0633(3) 0.0755(2) 0.0458(12) Uani 1 1 d . . . . .
H20A H 0.2189 0.0401 0.1141 0.055 Uiso 1 1 calc R . . . .
H20B H 0.1666 0.0212 0.0423 0.055 Uiso 1 1 calc R . . . .
C9 C 1.0148(4) 0.2950(3) 0.3043(2) 0.0439(11) Uani 1 1 d . . . . .
H9A H 0.9981 0.3575 0.2970 0.053 Uiso 1 1 calc R . . . .
H9B H 1.0920 0.2874 0.3174 0.053 Uiso 1 1 calc R . . . .
C25 C 0.7515(4) 0.0252(3) 0.1179(2) 0.0508(13) Uani 1 1 d . . . . .
H25A H 0.7444 0.0589 0.0828 0.061 Uiso 1 1 calc R . . . .
H25B H 0.7944 -0.0273 0.1226 0.061 Uiso 1 1 calc R . . . .
C7 C 0.8664(4) 0.2679(3) 0.3943(2) 0.0459(12) Uani 1 1 d . . . . .
H7C H 0.9118 0.2212 0.4226 0.055 Uiso 1 1 calc R . . . .
H7D H 0.8910 0.3235 0.4167 0.055 Uiso 1 1 calc R . . . .
C23 C 0.5690(4) 0.0331(3) 0.1205(3) 0.0524(13) Uani 1 1 d . . . . .
H23 H 0.5808 0.0818 0.1460 0.063 Uiso 1 1 calc R . . . .
C14 C 0.5139(4) 0.4080(3) 0.0568(2) 0.0484(12) Uani 1 1 d . U . . .
H14 H 0.5090 0.3543 0.0375 0.058 Uiso 1 1 calc R . . . .
C11 C 0.9053(4) 0.3838(3) 0.1767(2) 0.0458(12) Uani 1 1 d . . . . .
H11C H 0.9470 0.4224 0.2125 0.055 Uiso 1 1 calc R . . . .
H11D H 0.9134 0.4056 0.1426 0.055 Uiso 1 1 calc R . . . .
C21 C 0.3733(4) -0.0169(3) 0.0939(3) 0.0495(13) Uani 1 1 d . . . . .
H21A H 0.3902 -0.0376 0.1348 0.059 Uiso 1 1 calc R . . . .
H21B H 0.3203 -0.0576 0.0627 0.059 Uiso 1 1 calc R . . . .
C12 C 0.7210(4) 0.4474(3) 0.1025(3) 0.0569(12) Uani 1 1 d . U . . .
H12A H 0.7179 0.4224 0.0658 0.068 Uiso 1 1 calc R . . . .
H12B H 0.7579 0.5041 0.1109 0.068 Uiso 1 1 calc R . . . .
OW1 O 0.7264(3) 0.14450(19) 0.26033(14) 0.0486(8) Uani 1 1 d D . . . .
HW1A H 0.7154(3) 0.1038(7) 0.2751(3) 0.058 Uiso 1 1 d DGR . . . .
HW1B H 0.6621(11) 0.1664(4) 0.2429(3) 0.058 Uiso 1 1 d DGR . . . .
OW2 O 0.6742(3) 0.22958(18) 0.12466(15) 0.0480(8) Uani 1 1 d D . . . .
HW2A H 0.6308(8) 0.2350(2) 0.1342(2) 0.058 Uiso 1 1 d DGR . . . .
HW2B H 0.6319(8) 0.22908(18) 0.0835(7) 0.058 Uiso 1 1 d DGR . . . .
O4 O 0.6288(4) 0.2383(3) 1.0084(2) 0.0901(14) Uani 1 1 d D . . . .
H4A H 0.5866(8) 0.2014(7) 0.9873(4) 0.108 Uiso 1 1 d DGR . . . .
H4B H 0.6845(10) 0.2058(6) 1.0173(2) 0.108 Uiso 1 1 d DGR . . . .
O5 O 0.1647(3) 0.4575(2) 0.23388(16) 0.0557(9) Uani 1 1 d D . . . .
H5C H 0.2162(7) 0.4530(2) 0.23083(17) 0.067 Uiso 1 1 d DGR . . . .
H5D H 0.1102(7) 0.4733(3) 0.1976(5) 0.067 Uiso 1 1 d DGR . . . .
O6 O 0.0286(4) 0.0258(3) 0.9179(2) 0.1035(16) Uani 1 1 d D . . . .
H6A H -0.0283(11) 0.0149(4) 0.8819(7) 0.124 Uiso 1 1 d DGR . . . .
H6B H 0.0519(6) -0.0228(9) 0.9271(3) 0.124 Uiso 1 1 d DGR . . . .
O9 O 0.8859(5) 0.4306(4) 0.9762(3) 0.101(2) Uani 0.7 1 d D . P A 1
H9C H 0.9141(7) 0.4553(6) 1.0061(6) 0.121 Uiso 0.7 1 d DGR . P A 1
H9D H 0.9132(7) 0.4516(6) 0.9533(5) 0.121 Uiso 0.7 1 d DGR . P A 1
O8 O 0.8506(9) 0.3847(6) 1.0168(4) 0.046(3) Uani 0.3 1 d D . P B 2
H8C H 0.9013(13) 0.4182(9) 1.0349(5) 0.055 Uiso 0.3 1 d DGR . P B 2
H8D H 0.8557(9) 0.3348(11) 1.0330(5) 0.055 Uiso 0.3 1 d DGR . P B 2
O3 O 0.7250(4) 0.6859(3) 0.13962(19) 0.0920(14) Uani 1 1 d D . . . .
H3C H 0.7306(4) 0.6966(3) 0.1101(5) 0.110 Uiso 1 1 d DGR . . . .
H3D H 0.6732(10) 0.6472(7) 0.1288(3) 0.110 Uiso 1 1 d DGR . . . .
H4 H 0.765(6) 0.151(5) 0.429(3) 0.110 Uiso 1 1 d R . . . .
H9 H 0.447(6) 0.572(4) 0.105(3) 0.110 Uiso 1 1 d R . . . .

loop_
_atom_site_aniso_label
_atom_site_aniso_U_11
_atom_site_aniso_U_22
_atom_site_aniso_U_33
_atom_site_aniso_U_23
_atom_site_aniso_U_13
_atom_site_aniso_U_12
Cl1 0.0462(7) 0.0533(7) 0.0487(7) 0.0042(5) 0.0273(6) 0.0067(5)
Cl2 0.0755(10) 0.0576(8) 0.0672(9) 0.0087(6) 0.0500(8) 0.0147(7)
Cl3 0.0622(9) 0.0628(8) 0.0740(10) -0.0203(7) 0.0426(8) -0.0135(7)
Cl4 0.0666(9) 0.0494(7) 0.0590(8) -0.0043(6) 0.0298(7) 0.0118(6)
Cl5 0.0975(12) 0.0615(8) 0.0555(9) 0.0027(7) 0.0300(9) -0.0052(8)
Cl6 0.0542(9) 0.1141(12) 0.0607(9) 0.0208(8) 0.0289(8) 0.0095(8)
N2 0.035(2) 0.040(2) 0.038(2) -0.0016(16) 0.0194(19) 0.0023(16)
N1 0.033(2) 0.0354(19) 0.035(2) 0.0007(15) 0.0178(18) 0.0020(15)
N7 0.040(2) 0.0394(19) 0.050(2) 0.0077(16) 0.0283(18) 0.0037(16)
N6 0.036(2) 0.037(2) 0.038(2) 0.0043(16) 0.0183(19) 0.0021(16)
N11 0.036(2) 0.0352(19) 0.044(2) -0.0033(16) 0.0219(19) -0.0011(16)
N10 0.037(2) 0.038(2) 0.042(2) 0.0076(16) 0.0192(19) 0.0064(17)
C6 0.039(3) 0.042(3) 0.036(3) -0.003(2) 0.018(2) -0.004(2)
N3 0.040(3) 0.049(2) 0.048(2) 0.0044(19) 0.021(2) -0.0026(19)
C4 0.035(3) 0.041(3) 0.036(3) -0.003(2) 0.017(2) 0.002(2)
N5 0.034(2) 0.040(2) 0.040(2) -0.0024(16) 0.0181(18) -0.0012(16)
N4 0.047(3) 0.046(2) 0.047(3) 0.0092(18) 0.022(2) -0.0003(19)
N14 0.038(2) 0.037(2) 0.044(2) -0.0013(16) 0.0220(19) 0.0020(16)
C24 0.043(3) 0.037(2) 0.043(3) -0.006(2) 0.022(2) -0.003(2)
N9 0.039(3) 0.047(2) 0.056(3) 0.001(2) 0.024(2) 0.0020(19)
N13 0.051(3) 0.056(3) 0.079(3) -0.028(2) 0.042(3) -0.009(2)
O7 0.051(2) 0.054(2) 0.090(3) -0.0005(19) 0.034(2) -0.0019(17)
C8 0.036(3) 0.047(3) 0.040(3) -0.002(2) 0.016(2) -0.001(2)
C22 0.042(3) 0.034(2) 0.045(3) -0.002(2) 0.026(2) 0.002(2)
C19 0.031(3) 0.051(3) 0.038(3) -0.003(2) 0.015(2) -0.002(2)
C1 0.032(3) 0.043(2) 0.036(3) 0.0043(19) 0.019(2) -0.001(2)
C3 0.045(3) 0.054(3) 0.038(3) -0.010(2) 0.020(2) 0.002(2)
C18 0.040(3) 0.045(3) 0.053(3) 0.007(2) 0.023(3) 0.006(2)
C15 0.042(3) 0.041(3) 0.042(3) 0.008(2) 0.022(2) 0.005(2)
N12 0.046(3) 0.056(3) 0.076(3) -0.028(2) 0.036(2) -0.011(2)
C13 0.046(3) 0.050(3) 0.057(3) 0.023(2) 0.032(2) 0.014(2)
C2 0.041(3) 0.053(3) 0.040(3) -0.001(2) 0.022(2) 0.003(2)
C10 0.037(3) 0.051(3) 0.055(3) 0.009(2) 0.026(3) 0.005(2)
C16 0.043(3) 0.042(3) 0.040(3) 0.009(2) 0.018(2) 0.001(2)
C27 0.041(3) 0.040(3) 0.047(3) 0.000(2) 0.018(2) 0.004(2)
C17 0.035(3) 0.047(3) 0.056(3) 0.017(2) 0.020(3) 0.006(2)
C5 0.051(3) 0.038(2) 0.041(3) -0.003(2) 0.027(3) 0.002(2)
C26 0.038(3) 0.043(3) 0.056(3) -0.003(2) 0.027(3) 0.003(2)
N8 0.039(3) 0.054(3) 0.064(3) 0.006(2) 0.025(2) 0.000(2)
C20 0.040(3) 0.048(3) 0.051(3) -0.011(2) 0.024(3) -0.007(2)
C9 0.037(3) 0.045(3) 0.046(3) -0.001(2) 0.019(2) -0.001(2)
C25 0.050(3) 0.053(3) 0.053(3) -0.013(2) 0.029(3) -0.006(2)
C7 0.041(3) 0.056(3) 0.035(3) -0.003(2) 0.016(2) -0.005(2)
C23 0.059(3) 0.044(3) 0.071(4) -0.021(2) 0.046(3) -0.013(2)
C14 0.053(3) 0.039(3) 0.062(3) 0.013(2) 0.035(3) 0.011(2)
C11 0.030(3) 0.050(3) 0.058(3) 0.012(2) 0.023(2) 0.002(2)
C21 0.054(3) 0.033(3) 0.069(3) -0.002(2) 0.037(3) 0.001(2)
C12 0.049(2) 0.060(2) 0.064(3) 0.023(2) 0.031(2) 0.012(2)
OW1 0.049(2) 0.0435(18) 0.049(2) -0.0023(14) 0.0222(17) -0.0005(15)
OW2 0.041(2) 0.0466(18) 0.058(2) 0.0047(15) 0.0268(18) 0.0018(15)
O4 0.121(4) 0.077(3) 0.079(3) -0.023(2) 0.057(3) -0.014(3)
O5 0.052(2) 0.054(2) 0.062(2) -0.0050(16) 0.0305(19) -0.0036(16)
O6 0.115(4) 0.080(3) 0.079(3) -0.005(2) 0.024(3) -0.007(3)
O9 0.089(5) 0.105(5) 0.106(5) -0.047(4) 0.049(4) -0.027(4)
O8 0.048(7) 0.036(5) 0.028(6) -0.011(4) 0.002(5) -0.002(5)
O3 0.091(3) 0.114(3) 0.069(3) -0.008(2) 0.040(3) -0.048(3)

loop_
_atom_type_symbol
_atom_type_description
_atom_type_scat_dispersion_real
_atom_type_scat_dispersion_imag
_atom_type_scat_source
C C 0.0030 0.0020 'International Tables Vol C Tables 4.2.6.8 and 6.1.1.4'
H H 0.0000 0.0000 'International Tables Vol C Tables 4.2.6.8 and 6.1.1.4'
Cl Cl 0.1480 0.1590 'International Tables Vol C Tables 4.2.6.8 and 6.1.1.4'
N N 0.0060 0.0030 'International Tables Vol C Tables 4.2.6.8 and 6.1.1.4'
O O 0.0110 0.0060 'International Tables Vol C Tables 4.2.6.8 and 6.1.1.4'

loop_
_geom_angle_atom_site_label_1
_geom_angle_atom_site_label_2
_geom_angle_atom_site_label_3
_geom_angle
H2A N2 H2B 107.9
C3 N2 H2A 109.2
C3 N2 H2B 109.2
C2 N2 H2A 109.2
C2 N2 H2B 109.2
C2 N2 C3 111.9(3)
C1 N1 C19 109.8(3)
C1 N1 C18 109.4(3)
C18 N1 C19 109.1(3)
H7A N7 H7B 107.8
C11 N7 H7A 109.1
C11 N7 H7B 109.1
C11 N7 C12 112.7(3)
C12 N7 H7A 109.1
C12 N7 H7B 109.1
C10 N6 C27 109.8(3)
C10 N6 C9 109.7(3)
C27 N6 C9 108.9(3)
H11A N11 H11B 108.2
C20 N11 H11A 109.7
C20 N11 H11B 109.7
C20 N11 C21 109.6(3)
C21 N11 H11A 109.7
C21 N11 H11B 109.7
H10A N10 H10B 108.1
C16 N10 H10A 109.6
C16 N10 H10B 109.6
C17 N10 H10A 109.6
C17 N10 H10B 109.6
C17 N10 C16 110.4(3)
N4 C6 C5 106.2(4)
N4 C6 C7 120.3(4)
C5 C6 C7 133.5(4)
C4 N3 N4 104.5(4)
N3 C4 C3 119.6(4)
N3 C4 C5 110.5(4)
C5 C4 C3 129.8(4)
H5A N5 H5B 107.8
C8 N5 H5A 109.0
C8 N5 H5B 109.0
C8 N5 C7 112.9(3)
C7 N5 H5A 109.0
C7 N5 H5B 109.0
C6 N4 N3 112.7(4)
C6 N4 H4 128(5)
N3 N4 H4 117(5)
H14A N14 H14B 107.9
C26 N14 H14A 109.2
C26 N14 H14B 109.2
C26 N14 C25 112.0(3)
C25 N14 H14A 109.2
C25 N14 H14B 109.2
N13 C24 C25 120.8(4)
N13 C24 C23 105.4(4)
C23 C24 C25 133.8(4)
C15 N9 H9 132(4)
N8 N9 C15 111.6(4)
N8 N9 H9 116(4)
C24 N13 H13 123.3
N12 N13 C24 113.4(4)
N12 N13 H13 123.3
H7E O7 H7F 114.2
N5 C8 H8A 109.3
N5 C8 H8B 109.3
N5 C8 C9 111.8(4)
H8A C8 H8B 107.9
C9 C8 H8A 109.3
C9 C8 H8B 109.3
N12 C22 C23 111.0(4)
N12 C22 C21 118.0(4)
C23 C22 C21 130.9(4)
N1 C19 H19A 108.7
N1 C19 H19B 108.7
N1 C19 C20 114.2(4)
H19A C19 H19B 107.6
C20 C19 H19A 108.7
C20 C19 H19B 108.7
N1 C1 H1A 108.8
N1 C1 H1B 108.8
N1 C1 C2 113.9(4)
H1A C1 H1B 107.7
C2 C1 H1A 108.8
C2 C1 H1B 108.8
N2 C3 H3A 108.8
N2 C3 H3B 108.8
C4 C3 N2 113.9(4)
C4 C3 H3A 108.8
C4 C3 H3B 108.8
H3A C3 H3B 107.7
N1 C18 H18A 108.8
N1 C18 H18B 108.8
N1 C18 C17 113.9(4)
H18A C18 H18B 107.7
C17 C18 H18A 108.8
C17 C18 H18B 108.8
N9 C15 C16 122.7(4)
N9 C15 C14 106.9(4)
C14 C15 C16 130.4(4)
C22 N12 N13 104.0(4)
N8 C13 C14 111.7(4)
N8 C13 C12 118.4(5)
C14 C13 C12 129.8(5)
N2 C2 C1 112.6(4)
N2 C2 H2C 109.1
N2 C2 H2D 109.1
C1 C2 H2C 109.1
C1 C2 H2D 109.1
H2C C2 H2D 107.8
N6 C10 H10C 108.2
N6 C10 H10D 108.2
N6 C10 C11 116.3(4)
H10C C10 H10D 107.4
C11 C10 H10C 108.2
C11 C10 H10D 108.2
N10 C16 H16A 108.9
N10 C16 H16B 108.9
C15 C16 N10 113.4(4)
C15 C16 H16A 108.9
C15 C16 H16B 108.9
H16A C16 H16B 107.7
N6 C27 H27A 108.3
N6 C27 H27B 108.3
N6 C27 C26 115.9(4)
H27A C27 H27B 107.4
C26 C27 H27A 108.3
C26 C27 H27B 108.3
N10 C17 C18 112.8(4)
N10 C17 H17A 109.0
N10 C17 H17B 109.0
C18 C17 H17A 109.0
C18 C17 H17B 109.0
H17A C17 H17B 107.8
C6 C5 C4 106.0(4)
C6 C5 H5 127.0
C4 C5 H5 127.0
N14 C26 C27 113.6(4)
N14 C26 H26A 108.9
N14 C26 H26B 108.9
C27 C26 H26A 108.9
C27 C26 H26B 108.9
H26A C26 H26B 107.7
C13 N8 N9 104.5(4)
N11 C20 C19 113.0(4)
N11 C20 H20A 109.0
N11 C20 H20B 109.0
C19 C20 H20A 109.0
C19 C20 H20B 109.0
H20A C20 H20B 107.8
N6 C9 C8 114.9(4)
N6 C9 H9A 108.5
N6 C9 H9B 108.5
C8 C9 H9A 108.5
C8 C9 H9B 108.5
H9A C9 H9B 107.5
N14 C25 H25A 109.4
N14 C25 H25B 109.4
C24 C25 N14 111.1(4)
C24 C25 H25A 109.4
C24 C25 H25B 109.4
H25A C25 H25B 108.0
C6 C7 N5 111.4(4)
C6 C7 H7C 109.4
C6 C7 H7D 109.4
N5 C7 H7C 109.4
N5 C7 H7D 109.4
H7C C7 H7D 108.0
C24 C23 C22 106.3(4)
C24 C23 H23 126.9
C22 C23 H23 126.9
C15 C14 C13 105.3(4)
C15 C14 H14 127.4
C13 C14 H14 127.4
N7 C11 C10 113.4(4)
N7 C11 H11C 108.9
N7 C11 H11D 108.9
C10 C11 H11C 108.9
C10 C11 H11D 108.9
H11C C11 H11D 107.7
N11 C21 H21A 108.6
N11 C21 H21B 108.6
C22 C21 N11 114.5(4)
C22 C21 H21A 108.6
C22 C21 H21B 108.6
H21A C21 H21B 107.6
N7 C12 C13 112.1(4)
N7 C12 H12A 109.2
N7 C12 H12B 109.2
C13 C12 H12A 109.2
C13 C12 H12B 109.2
H12A C12 H12B 107.9
HW1A OW1 HW1B 97.6
HW2A OW2 HW2B 101.0
H4A O4 H4B 92.5
H5C O5 H5D 107.4
H6A O6 H6B 98.6
H9C O9 H9D 106.0
H8C O8 H8D 118.1
H3C O3 H3D 108.8

loop_
_geom_bond_atom_site_label_1
_geom_bond_atom_site_label_2
_geom_bond_distance
N2 H2A 0.9700
N2 H2B 0.9700
N2 C3 1.491(5)
N2 C2 1.485(6)
N1 C19 1.479(5)
N1 C1 1.468(5)
N1 C18 1.478(5)
N7 H7A 0.9700
N7 H7B 0.9700
N7 C11 1.486(5)
N7 C12 1.493(6)
N6 C10 1.476(6)
N6 C27 1.477(5)
N6 C9 1.477(6)
N11 H11A 0.9700
N11 H11B 0.9700
N11 C20 1.485(6)
N11 C21 1.487(5)
N10 H10A 0.9700
N10 H10B 0.9700
N10 C16 1.490(5)
N10 C17 1.485(6)
C6 N4 1.344(6)
C6 C5 1.362(6)
C6 C7 1.465(6)
N3 C4 1.335(6)
N3 N4 1.351(5)
C4 C3 1.479(6)
C4 C5 1.399(6)
N5 H5A 0.9700
N5 H5B 0.9700
N5 C8 1.483(6)
N5 C7 1.499(6)
N4 H4 0.86(7)
N14 H14A 0.9700
N14 H14B 0.9700
N14 C26 1.483(6)
N14 C25 1.492(6)
C24 N13 1.339(6)
C24 C25 1.480(7)
C24 C23 1.360(6)
N9 C15 1.353(6)
N9 N8 1.343(5)
N9 H9 0.95(7)
N13 H13 0.8600
N13 N12 1.337(5)
O7 H7E 0.845(14)
O7 H7F 0.772(13)
C8 H8A 0.9700
C8 H8B 0.9700
C8 C9 1.498(6)
C22 N12 1.331(6)
C22 C23 1.379(6)
C22 C21 1.479(6)
C19 H19A 0.9700
C19 H19B 0.9700
C19 C20 1.500(6)
C1 H1A 0.9700
C1 H1B 0.9700
C1 C2 1.515(6)
C3 H3A 0.9700
C3 H3B 0.9700
C18 H18A 0.9700
C18 H18B 0.9700
C18 C17 1.505(6)
C15 C16 1.479(6)
C15 C14 1.362(6)
C13 N8 1.335(6)
C13 C14 1.377(7)
C13 C12 1.496(7)
C2 H2C 0.9700
C2 H2D 0.9700
C10 H10C 0.90(2)
C10 H10D 0.90(2)
C10 C11 1.511(6)
C16 H16A 0.9700
C16 H16B 0.9700
C27 H27A 0.9700
C27 H27B 0.9700
C27 C26 1.510(6)
C17 H17A 0.9700
C17 H17B 0.9700
C5 H5 0.9300
C26 H26A 0.9700
C26 H26B 0.9700
C20 H20A 0.9700
C20 H20B 0.9700
C9 H9A 0.9700
C9 H9B 0.9700
C25 H25A 0.9700
C25 H25B 0.9700
C7 H7C 0.9700
C7 H7D 0.9700
C23 H23 0.9300
C14 H14 0.9300
C11 H11C 0.9700
C11 H11D 0.9700
C21 H21A 0.9700
C21 H21B 0.9700
C12 H12A 0.9700
C12 H12B 0.9700
OW1 HW1A 0.772(13)
OW1 HW1B 0.846(14)
OW2 HW2A 0.767(12)
OW2 HW2B 0.880(14)
O4 H4A 0.786(14)
O4 H4B 0.855(15)
O5 H5C 0.771(9)
O5 H5D 0.865(11)
O6 H6A 0.856(15)
O6 H6B 0.791(14)
O9 H9C 0.738(13)
O9 H9D 0.894(16)
O8 H8C 0.801(15)
O8 H8D 0.840(15)
O3 H3C 0.795(13)
O3 H3D 0.864(15)

loop_
_geom_hbond_atom_site_label_D
_geom_hbond_atom_site_label_H
_geom_hbond_atom_site_label_A
_geom_hbond_distance_DH
_geom_hbond_distance_HA
_geom_hbond_distance_DA
_geom_hbond_angle_DHA
_geom_hbond_site_symmetry_A
N2 H2A Cl1 0.97 2.32 3.194(4) 149.9 .
N2 H2B O7 0.97 1.83 2.773(5) 164.0 2_645
N7 H7A Cl4 0.97 2.18 3.126(4) 166.4 .
N7 H7B OW2 0.97 1.80 2.755(5) 168.9 .
N11 H11A Cl1 0.97 2.46 3.350(4) 152.1 .
N10 H10A Cl1 0.97 2.41 3.257(4) 146.1 .
N10 H10B Cl3 0.97 2.19 3.155(4) 175.7 .
N5 H5A OW1 0.97 1.87 2.796(5) 159.8 .
N5 H5B Cl4 0.97 2.20 3.155(4) 166.5 .
N14 H14A OW2 0.97 1.90 2.825(5) 158.0 .
N14 H14B OW1 0.97 2.56 3.051(5) 111.1 .
N14 H14B O5 0.97 1.85 2.777(5) 157.8 2_645
O7 H7E Cl4 0.84 2.44 3.143(4) 141.2 .
O7 H7F Cl3 0.77 2.34 3.104(4) 173.9 .
OW1 HW1A Cl3 0.77 2.54 3.302(3) 167.0 2_645
OW1 HW1B Cl1 0.85 2.40 3.210(3) 159.8 .
OW2 HW2A Cl1 0.77 2.41 3.179(3) 174.3 .
O5 H5C Cl3 0.77 2.44 3.199(4) 166.6 .
O9 H9D Cl5 0.89 2.24 3.105(7) 164.0 .
O3 H3D N8 0.86 2.04 2.886(6) 165.3 .
N9 H9 N3 0.95(7) 2.00(7) 2.943(6) 171(6) 2_655

loop_
_geom_torsion_atom_site_label_1
_geom_torsion_atom_site_label_2
_geom_torsion_atom_site_label_3
_geom_torsion_atom_site_label_4
_geom_torsion
N1 C19 C20 N11 -65.6(5)
N1 C1 C2 N2 -61.7(5)
N1 C18 C17 N10 -64.9(5)
N6 C10 C11 N7 -57.5(6)
N6 C27 C26 N14 -65.9(5)
N3 C4 C3 N2 -88.2(5)
N3 C4 C5 C6 -1.1(5)
C4 N3 N4 C6 1.2(5)
N5 C8 C9 N6 -54.5(5)
N4 C6 C5 C4 1.8(5)
N4 C6 C7 N5 121.7(4)
N4 N3 C4 C3 -176.9(4)
N4 N3 C4 C5 -0.1(5)
C24 N13 N12 C22 -0.7(6)
N9 C15 C16 N10 -94.4(5)
N9 C15 C14 C13 0.2(5)
N13 C24 C25 N14 -157.6(4)
N13 C24 C23 C22 -1.2(6)
C8 N5 C7 C6 -167.8(4)
C19 N1 C1 C2 165.3(4)
C19 N1 C18 C17 -73.1(5)
C1 N1 C19 C20 -70.9(5)
C1 N1 C18 C17 166.8(4)
C3 N2 C2 C1 -176.4(4)
C3 C4 C5 C6 175.4(4)
C18 N1 C19 C20 169.2(4)
C18 N1 C1 C2 -75.1(5)
C15 N9 N8 C13 0.3(5)
N12 C22 C23 C24 0.9(6)
N12 C22 C21 N11 -134.4(4)
C2 N2 C3 C4 172.8(4)
C10 N6 C27 C26 -59.5(5)
C10 N6 C9 C8 169.7(4)
C16 N10 C17 C18 -169.1(4)
C16 C15 C14 C13 179.3(5)
C27 N6 C10 C11 174.7(4)
C27 N6 C9 C8 -70.0(5)
C17 N10 C16 C15 -176.9(4)
C5 C6 N4 N3 -1.9(5)
C5 C6 C7 N5 -58.0(7)
C5 C4 C3 N2 95.6(5)
C26 N14 C25 C24 173.5(4)
N8 N9 C15 C16 -179.5(4)
N8 N9 C15 C14 -0.3(5)
N8 C13 C14 C15 0.0(5)
N8 C13 C12 N7 98.3(5)
C20 N11 C21 C22 170.5(4)
C9 N6 C10 C11 -65.6(5)
C9 N6 C27 C26 -179.7(4)
C25 N14 C26 C27 177.3(4)
C25 C24 N13 N12 -177.7(4)
C25 C24 C23 C22 177.6(5)
C7 C6 N4 N3 178.3(4)
C7 C6 C5 C4 -178.5(5)
C7 N5 C8 C9 -163.1(4)
C23 C24 N13 N12 1.3(6)
C23 C24 C25 N14 23.8(8)
C23 C22 N12 N13 -0.1(6)
C23 C22 C21 N11 50.0(7)
C14 C15 C16 N10 86.6(6)
C14 C13 N8 N9 -0.1(5)
C14 C13 C12 N7 -81.5(7)
C11 N7 C12 C13 -171.9(4)
C21 N11 C20 C19 -176.8(4)
C21 C22 N12 N13 -176.5(4)
C21 C22 C23 C24 176.7(5)
C12 N7 C11 C10 -139.1(4)
C12 C13 N8 N9 -179.9(4)
C12 C13 C14 C15 179.7(5)
